data_4334806
loop_
_publ_author_name
'Paolo Sgarbossa'
'Silvia Mazzega Sbovata'
'Roberta Bertani'
'Mirto Mozzon'
'Franco Benetollo'
'Cristina Marzano'
'Valentina Gandin'
'Rino A. Michelin'

_publ_section_title
;
 Novel Imino Thioether Complexes of Platinum(II): Synthesis, Structural
 Investigation, and Biological Activity
;
_journal_name_full 'Inorganic Chemistry'
_journal_page_first 5729
_journal_page_last 5741
_journal_paper_doi 10.1021/ic3024452
_journal_volume 52
_journal_year 2013
_chemical_formula_moiety cis-[PtCl~2~(E-N(H)=C(SEt)Et)~2~
_chemical_formula_sum 'C10 H22 Cl2 N2 Pt S2'
_chemical_formula_weight 500.41
_chemical_name_systematic
;
 ?
;
_space_group_IT_number 14
_symmetry_cell_setting monoclinic
_symmetry_space_group_name_Hall '-P 2yn'
_symmetry_space_group_name_H-M 'P 1 21/n 1'
_atom_sites_solution_hydrogens geom
_atom_sites_solution_primary direct
_atom_sites_solution_secondary difmap
_audit_creation_method SHELXL-97
_cell_angle_alpha 90.00
_cell_angle_beta 94.17(3)
_cell_angle_gamma 90.00
_cell_formula_units_Z 8
_cell_length_a 12.989(3)
_cell_length_b 14.486(3)
_cell_length_c 18.594(3)
_cell_measurement_temperature 293(2)
_cell_volume 3489.4(12)
_computing_structure_refinement 'SHELXL-97 (Sheldrick, 1997)'
_computing_structure_solution 'SIR2004 (Burla et al. 2005)'
_diffrn_ambient_temperature 293(2)
_diffrn_measured_fraction_theta_full 0.992
_diffrn_measured_fraction_theta_max 0.992
_diffrn_radiation_monochromator graphite
_diffrn_radiation_source 'fine-focus sealed tube'
_diffrn_radiation_type MoK\a
_diffrn_radiation_wavelength 0.71073
_diffrn_reflns_av_R_equivalents 0.0270
_diffrn_reflns_av_sigmaI/netI 0.0363
_diffrn_reflns_limit_h_max 15
_diffrn_reflns_limit_h_min -15
_diffrn_reflns_limit_k_max 17
_diffrn_reflns_limit_k_min 0
_diffrn_reflns_limit_l_max 22
_diffrn_reflns_limit_l_min 0
_diffrn_reflns_number 6415
_diffrn_reflns_theta_full 25.00
_diffrn_reflns_theta_max 25.00
_diffrn_reflns_theta_min 3.02
_exptl_absorpt_coefficient_mu 8.572
_exptl_absorpt_correction_T_max 0.7910
_exptl_absorpt_correction_T_min 0.3920
_exptl_absorpt_correction_type psi-scan
_exptl_absorpt_process_details 'A. T. C. North, et al. Acta Cryst., A24 (1968) 351'
_exptl_crystal_colour pale-yellow
_exptl_crystal_density_diffrn 1.905
_exptl_crystal_description prism
_exptl_crystal_F_000 1920
_exptl_crystal_size_max 0.24
_exptl_crystal_size_mid 0.20
_exptl_crystal_size_min 0.18
_refine_diff_density_max 1.032
_refine_diff_density_min -1.048
_refine_diff_density_rms 0.240
_refine_ls_extinction_method none
_refine_ls_goodness_of_fit_ref 1.353
_refine_ls_hydrogen_treatment constr
_refine_ls_matrix_type full
_refine_ls_number_parameters 316
_refine_ls_number_reflns 6092
_refine_ls_number_restraints 0
_refine_ls_restrained_S_all 1.353
_refine_ls_R_factor_all 0.0819
_refine_ls_R_factor_gt 0.0632
_refine_ls_shift/su_max 0.001
_refine_ls_shift/su_mean 0.000
_refine_ls_structure_factor_coef Fsqd
_refine_ls_weighting_details 'calc w=1/[\s^2^(Fo^2^)+(0.0000P)^2^+62.3925P] where P=(Fo^2^+2Fc^2^)/3'
_refine_ls_weighting_scheme calc
_refine_ls_wR_factor_gt 0.1420
_refine_ls_wR_factor_ref 0.1547
_reflns_number_gt 5238
_reflns_number_total 6092
_reflns_threshold_expression >2sigma(I)
_cod_data_source_file ic3024452_si_001_2.cif
_cod_data_source_block PtBz-cis-(2)
_cod_database_code 4334806

loop_
_symmetry_equiv_pos_as_xyz
'x, y, z'
'-x+1/2, y+1/2, -z+1/2'
'-x, -y, -z'
'x-1/2, -y-1/2, z-1/2'

loop_
_atom_site_label
_atom_site_type_symbol
_atom_site_fract_x
_atom_site_fract_y
_atom_site_fract_z
_atom_site_U_iso_or_equiv
_atom_site_adp_type
_atom_site_occupancy
_atom_site_symmetry_multiplicity
_atom_site_calc_flag
_atom_site_refinement_flags
Pt1 Pt 0.06551(4) 0.44644(4) 0.23518(3) 0.04172(19) Uani 1 1 d .
Pt2 Pt -0.09020(4) 0.27057(4) 0.23998(3) 0.0421(2) Uani 1 1 d .
Cl2 Cl -0.0631(3) 0.5514(3) 0.2039(2) 0.0569(10) Uani 1 1 d .
Cl1 Cl 0.0483(4) 0.4768(3) 0.3556(2) 0.0645(11) Uani 1 1 d .
Cl3 Cl 0.0341(3) 0.1644(3) 0.2125(3) 0.0689(12) Uani 1 1 d .
Cl4 Cl -0.1430(3) 0.2891(3) 0.1197(2) 0.0629(11) Uani 1 1 d .
S4 S -0.3681(4) 0.4442(4) 0.3055(3) 0.0723(14) Uani 1 1 d .
S1 S 0.1245(5) 0.4283(5) -0.0087(3) 0.0904(19) Uani 1 1 d .
S3 S -0.0342(8) 0.1973(6) 0.4826(3) 0.131(3) Uani 1 1 d .
C16 C -0.2893(12) 0.3568(11) 0.2755(9) 0.051(4) Uani 1 1 d .
N2 N 0.1790(10) 0.3554(9) 0.2580(7) 0.052(3) Uani 1 1 d .
H2 H 0.1624 0.2995 0.2469 0.063 Uiso 1 1 calc R
C17 C -0.3450(13) 0.2686(13) 0.2590(10) 0.063(5) Uani 1 1 d .
H17A H -0.3923 0.2569 0.2960 0.076 Uiso 1 1 calc R
H17B H -0.2955 0.2184 0.2602 0.076 Uiso 1 1 calc R
C11 C -0.0715(16) 0.1946(13) 0.3911(10) 0.068(5) Uani 1 1 d .
C18 C -0.4049(16) 0.2698(17) 0.1863(11) 0.088(7) Uani 1 1 d .
H18A H -0.4556 0.3181 0.1852 0.105 Uiso 1 1 calc R
H18B H -0.4388 0.2114 0.1780 0.105 Uiso 1 1 calc R
H18C H -0.3584 0.2805 0.1493 0.105 Uiso 1 1 calc R
N1 N 0.0738(10) 0.4162(9) 0.1299(6) 0.047(3) Uani 1 1 d .
H1 H 0.0324 0.3733 0.1140 0.057 Uiso 1 1 calc R
N4 N -0.1920(9) 0.3655(9) 0.2669(6) 0.046(3) Uani 1 1 d .
H4 H -0.1675 0.4202 0.2738 0.055 Uiso 1 1 calc R
C1 C 0.1311(15) 0.4505(14) 0.0816(11) 0.071(5) Uani 1 1 d .
N3 N -0.0451(10) 0.2567(10) 0.3457(7) 0.054(3) Uani 1 1 d .
H3 H -0.0023 0.2978 0.3630 0.065 Uiso 1 1 calc R
C6 C 0.2719(12) 0.3643(13) 0.2859(9) 0.057(4) Uani 1 1 d .
C4 C 0.0358(18) 0.3362(18) -0.0207(11) 0.087(7) Uani 1 1 d .
H4A H -0.0219 0.3490 0.0081 0.104 Uiso 1 1 calc R
H4B H 0.0093 0.3358 -0.0708 0.104 Uiso 1 1 calc R
C2 C 0.209(2) 0.524(2) 0.1040(14) 0.103(8) Uani 1 1 d .
H2A H 0.2030 0.5736 0.0685 0.123 Uiso 1 1 calc R
H2B H 0.1911 0.5501 0.1495 0.123 Uiso 1 1 calc R
C5 C 0.074(2) 0.2422(19) -0.0020(15) 0.117(10) Uani 1 1 d .
H5A H 0.1314 0.2278 -0.0302 0.140 Uiso 1 1 calc R
H5B H 0.0200 0.1982 -0.0122 0.140 Uiso 1 1 calc R
H5C H 0.0966 0.2398 0.0483 0.140 Uiso 1 1 calc R
C3 C 0.311(3) 0.497(3) 0.1115(18) 0.164(16) Uani 1 1 d .
H3A H 0.3237 0.4644 0.1564 0.197 Uiso 1 1 calc R
H3B H 0.3551 0.5497 0.1109 0.197 Uiso 1 1 calc R
H3C H 0.3249 0.4563 0.0724 0.197 Uiso 1 1 calc R
S2 S 0.3649(4) 0.2776(4) 0.2934(3) 0.0693(13) Uani 1 1 d .
C7 C 0.3096(14) 0.4554(12) 0.3167(10) 0.064(5) Uani 1 1 d .
H7A H 0.3586 0.4804 0.2850 0.077 Uiso 1 1 calc R
H7B H 0.2512 0.4973 0.3152 0.077 Uiso 1 1 calc R
C8 C 0.358(2) 0.4563(16) 0.3898(11) 0.093(7) Uani 1 1 d .
H8A H 0.3114 0.4308 0.4222 0.112 Uiso 1 1 calc R
H8B H 0.3746 0.5187 0.4036 0.112 Uiso 1 1 calc R
H8C H 0.4200 0.4201 0.3916 0.112 Uiso 1 1 calc R
C19 C -0.2836(17) 0.5329(15) 0.3361(14) 0.089(7) Uani 1 1 d .
H19A H -0.2327 0.5429 0.3012 0.107 Uiso 1 1 calc R
H19B H -0.3222 0.5897 0.3404 0.107 Uiso 1 1 calc R
C9 C 0.3117(14) 0.1877(13) 0.2349(12) 0.069(5) Uani 1 1 d .
H9A H 0.3541 0.1329 0.2419 0.083 Uiso 1 1 calc R
H9B H 0.2431 0.1727 0.2487 0.083 Uiso 1 1 calc R
C10 C 0.3049(16) 0.2127(16) 0.1564(12) 0.084(6) Uani 1 1 d .
H10A H 0.2546 0.2608 0.1476 0.100 Uiso 1 1 calc R
H10B H 0.2847 0.1594 0.1281 0.100 Uiso 1 1 calc R
H10C H 0.3710 0.2340 0.1434 0.100 Uiso 1 1 calc R
C12 C -0.141(2) 0.1159(16) 0.3673(13) 0.100(8) Uani 1 1 d .
H12A H -0.2102 0.1311 0.3789 0.120 Uiso 1 1 calc R
H12B H -0.1412 0.1112 0.3153 0.120 Uiso 1 1 calc R
C13 C -0.116(2) 0.0272(19) 0.3970(18) 0.134(11) Uani 1 1 d .
H13A H -0.0854 -0.0102 0.3614 0.201 Uiso 1 1 calc R
H13B H -0.1771 -0.0020 0.4114 0.201 Uiso 1 1 calc R
H13C H -0.0672 0.0340 0.4382 0.201 Uiso 1 1 calc R
C14 C 0.046(3) 0.294(2) 0.4920(13) 0.113(8) Uani 1 1 d .
H14A H 0.0177 0.3435 0.4617 0.156 Uiso 1 1 calc R
H14B H 0.0506 0.3146 0.5417 0.156 Uiso 1 1 calc R
C20 C -0.228(2) 0.509(2) 0.4095(18) 0.152(15) Uani 1 1 d .
H20A H -0.2779 0.4862 0.4412 0.182 Uiso 1 1 calc R
H20B H -0.1954 0.5629 0.4301 0.182 Uiso 1 1 calc R
H20C H -0.1775 0.4620 0.4032 0.182 Uiso 1 1 calc R
C15 C 0.149(3) 0.267(3) 0.4702(18) 0.157(13) Uani 1 1 d .
H15A H 0.1729 0.2133 0.4966 0.228 Uiso 1 1 calc R
H15B H 0.1968 0.3171 0.4806 0.228 Uiso 1 1 calc R
H15C H 0.1453 0.2542 0.4195 0.228 Uiso 1 1 calc R

loop_
_atom_site_aniso_label
_atom_site_aniso_U_11
_atom_site_aniso_U_22
_atom_site_aniso_U_33
_atom_site_aniso_U_23
_atom_site_aniso_U_13
_atom_site_aniso_U_12
Pt1 0.0418(3) 0.0392(3) 0.0441(3) 0.0017(3) 0.0030(2) -0.0008(2)
Pt2 0.0407(3) 0.0439(3) 0.0418(3) -0.0012(3) 0.0034(2) -0.0031(2)
Cl2 0.056(2) 0.052(2) 0.063(3) 0.006(2) 0.0057(19) 0.0099(18)
Cl1 0.084(3) 0.066(3) 0.044(2) -0.002(2) 0.008(2) -0.003(2)
Cl3 0.050(2) 0.059(3) 0.098(4) -0.015(3) 0.012(2) 0.005(2)
Cl4 0.058(2) 0.082(3) 0.048(2) 0.002(2) -0.0023(19) -0.013(2)
S4 0.053(3) 0.072(3) 0.092(4) -0.015(3) 0.010(2) 0.008(2)
S1 0.101(4) 0.120(5) 0.054(3) -0.012(3) 0.030(3) -0.018(4)
S3 0.186(8) 0.149(7) 0.055(4) 0.034(4) -0.018(4) -0.054(6)
C16 0.051(9) 0.053(10) 0.049(9) -0.001(8) 0.009(7) 0.019(7)
N2 0.062(8) 0.038(7) 0.056(8) -0.001(6) -0.006(7) 0.002(6)
C17 0.050(9) 0.067(11) 0.073(12) -0.002(10) 0.012(9) -0.011(9)
C11 0.090(14) 0.062(11) 0.051(10) 0.030(9) -0.007(9) -0.026(10)
C18 0.071(13) 0.118(19) 0.073(14) -0.027(13) 0.001(11) -0.038(13)
N1 0.050(7) 0.054(8) 0.037(7) 0.000(6) 0.000(6) 0.009(6)
N4 0.041(7) 0.052(8) 0.045(7) -0.011(6) 0.010(6) -0.003(6)
C1 0.069(12) 0.073(13) 0.076(13) -0.004(10) 0.031(10) -0.017(10)
N3 0.058(8) 0.060(9) 0.044(8) 0.010(7) 0.000(6) -0.002(7)
C6 0.041(8) 0.072(12) 0.057(10) 0.000(9) 0.003(7) -0.005(8)
C4 0.102(16) 0.116(19) 0.044(11) -0.021(12) 0.017(11) -0.026(15)
C2 0.096(18) 0.13(2) 0.082(16) 0.001(16) 0.033(14) -0.021(17)
C5 0.15(3) 0.09(2) 0.10(2) -0.033(16) -0.008(18) -0.018(18)
C3 0.15(3) 0.23(4) 0.12(3) -0.02(3) -0.01(2) -0.06(3)
S2 0.052(2) 0.073(3) 0.081(3) 0.002(3) -0.007(2) 0.012(2)
C7 0.054(10) 0.059(11) 0.076(13) 0.012(9) -0.024(9) 0.008(8)
C8 0.13(2) 0.089(16) 0.055(12) -0.024(12) 0.000(13) -0.014(15)
C19 0.077(14) 0.073(14) 0.12(2) -0.035(14) 0.022(14) -0.010(11)
C9 0.048(10) 0.057(11) 0.103(16) 0.009(11) 0.005(10) 0.007(8)
C10 0.075(13) 0.083(15) 0.096(17) 0.000(13) 0.024(12) 0.018(11)
C12 0.14(2) 0.071(15) 0.083(16) 0.025(13) -0.022(15) -0.026(15)
C13 0.14(3) 0.09(2) 0.16(3) 0.00(2) -0.01(2) -0.024(19)
C14 0.17(2) 0.13(2) 0.035(11) 0.014(13) -0.013(13) -0.049(19)
C20 0.11(2) 0.18(3) 0.16(3) -0.10(3) 0.01(2) -0.06(2)
C15 0.159(17) 0.159(18) 0.148(17) 0.014(13) -0.017(12) -0.016(13)

loop_
_atom_type_symbol
_atom_type_description
_atom_type_scat_dispersion_real
_atom_type_scat_dispersion_imag
_atom_type_scat_source
C C 0.0033 0.0016 'International Tables Vol C Tables 4.2.6.8 and 6.1.1.4'
H H 0.0000 0.0000 'International Tables Vol C Tables 4.2.6.8 and 6.1.1.4'
N N 0.0061 0.0033 'International Tables Vol C Tables 4.2.6.8 and 6.1.1.4'
S S 0.1246 0.1234 'International Tables Vol C Tables 4.2.6.8 and 6.1.1.4'
Cl Cl 0.1484 0.1585 'International Tables Vol C Tables 4.2.6.8 and 6.1.1.4'
Pt Pt -1.7033 8.3905 'International Tables Vol C Tables 4.2.6.8 and 6.1.1.4'

loop_
_geom_angle_atom_site_label_1
_geom_angle_atom_site_label_2
_geom_angle_atom_site_label_3
_geom_angle
N2 Pt1 N1 88.4(5)
N2 Pt1 Cl2 177.5(4)
N1 Pt1 Cl2 89.2(4)
N2 Pt1 Cl1 92.4(4)
N1 Pt1 Cl1 177.1(4)
Cl2 Pt1 Cl1 89.99(17)
N4 Pt2 N3 88.6(5)
N4 Pt2 Cl4 90.4(4)
N3 Pt2 Cl4 178.9(4)
N4 Pt2 Cl3 177.1(4)
N3 Pt2 Cl3 89.5(4)
Cl4 Pt2 Cl3 91.50(19)
C16 S4 C19 105.5(9)
C1 S1 C4 104.6(9)
C11 S3 C14 103.8(10)
N4 C16 C17 121.6(14)
N4 C16 S4 124.8(13)
C17 C16 S4 113.6(12)
C6 N2 Pt1 132.5(12)
C16 C17 C18 112.7(16)
N3 C11 C12 121.2(17)
N3 C11 S3 123.7(14)
C12 C11 S3 115.1(13)
C1 N1 Pt1 131.2(13)
C16 N4 Pt2 129.5(11)
N1 C1 C2 119.0(18)
N1 C1 S1 127.9(15)
C2 C1 S1 112.9(14)
C11 N3 Pt2 129.1(13)
N2 C6 C7 120.7(16)
N2 C6 S2 125.9(14)
C7 C6 S2 113.4(11)
C5 C4 S1 117.3(19)
C3 C2 C1 116(3)
C6 S2 C9 103.8(8)
C8 C7 C6 118.0(16)
C20 C19 S4 111.2(19)
C10 C9 S2 113.9(15)
C13 C12 C11 117(2)
C15 C14 S3 108(3)

loop_
_geom_bond_atom_site_label_1
_geom_bond_atom_site_label_2
_geom_bond_distance
Pt1 N2 2.000(13)
Pt1 N1 2.017(12)
Pt1 Cl2 2.302(4)
Pt1 Cl1 2.309(4)
Pt2 N4 1.997(12)
Pt2 N3 2.020(13)
Pt2 Cl4 2.307(4)
Pt2 Cl3 2.314(4)
S4 C16 1.746(15)
S4 C19 1.76(2)
S1 C1 1.70(2)
S1 C4 1.77(2)
S3 C11 1.736(19)
S3 C14 1.74(3)
C16 N4 1.290(19)
C16 C17 1.49(2)
N2 C6 1.285(19)
C17 C18 1.51(3)
C11 N3 1.30(2)
C11 C12 1.50(3)
N1 C1 1.31(2)
C1 C2 1.51(3)
C6 C7 1.51(2)
C6 S2 1.740(18)
C4 C5 1.48(3)
C2 C3 1.38(4)
S2 C9 1.80(2)
C7 C8 1.46(3)
C19 C20 1.53(4)
C9 C10 1.50(3)
C12 C13 1.43(3)
C14 C15 1.48(5)
